data_7230317
loop_
_publ_author_name
'Sugiyama, Haruki'
'Uekusa, Hidehiro'

_publ_section_title
;
 Relationship between crystal structures and photochromic properties of
 N-salicylideneaminopyridine derivatives
;
_journal_issue 15
_journal_name_full CrystEngComm
_journal_page_first 2144
_journal_paper_doi 10.1039/C8CE00003D
_journal_volume 20
_journal_year 2018
_chemical_compound_source non-photochromic
_chemical_formula_moiety 'C19 H15 Br N2 O5'
_chemical_formula_sum 'C19 H15 Br N2 O5'
_chemical_formula_weight 431.24
_chemical_name_common 5Br3SAP-3,4OHBA
_chemical_name_systematic '4-bromo-2-[(E)-3-pyridyliminomethyl]phenol/3,4-dihydroxybenzoic acid'
_space_group_crystal_system triclinic
_space_group_IT_number 2
_space_group_name_Hall '-P 1'
_space_group_name_H-M_alt 'P -1'
_symmetry_space_group_name_Hall '-P 1'
_symmetry_space_group_name_H-M 'P -1'
_atom_sites_solution_hydrogens mixed
_atom_sites_solution_primary direct
_atom_sites_solution_secondary difmap
_audit_creation_method SHELXL-2018/1
_audit_update_record
;
2018-01-01 deposited with the CCDC.
2018-03-20 downloaded from the CCDC.
;
_cell_angle_alpha 106.506(6)
_cell_angle_beta 103.783(4)
_cell_angle_gamma 112.254(10)
_cell_formula_units_Z 2
_cell_length_a 8.5222(14)
_cell_length_b 10.8771(15)
_cell_length_c 11.5925(19)
_cell_measurement_reflns_used 4889
_cell_measurement_temperature 298(2)
_cell_measurement_theta_max 27.43
_cell_measurement_theta_min 3.19
_cell_volume 878.2(3)
_computing_cell_refinement 'PROCESS-AUTO (Rigaku, 1998)'
_computing_data_collection 'PROCESS-AUTO (Rigaku, 1998)'
_computing_data_reduction 'PROCESS-AUTO (Rigaku, 1998)'
_computing_molecular_graphics 'ORTEP-3 (Farrugia, 2008)'
_computing_publication_material 'SHELXL-2016/6 (Sheldrick, 2016)'
_computing_structure_refinement 'SHELXL-2018/1 (Sheldrick, 2018)'
_computing_structure_solution 'SHELXS97 (Sheldrick, 1997)'
_diffrn_ambient_temperature 298(2)
_diffrn_measured_fraction_theta_full 0.997
_diffrn_measured_fraction_theta_max 0.988
_diffrn_measurement_device_type 'RIGAKU R-AXIS RAPID IP Area Detector'
_diffrn_measurement_method '\w scans'
_diffrn_radiation_type MoK\a
_diffrn_radiation_wavelength 0.71075
_diffrn_reflns_av_R_equivalents 0.0758
_diffrn_reflns_av_unetI/netI 0.1082
_diffrn_reflns_Laue_measured_fraction_full 0.997
_diffrn_reflns_Laue_measured_fraction_max 0.988
_diffrn_reflns_limit_h_max 11
_diffrn_reflns_limit_h_min -11
_diffrn_reflns_limit_k_max 14
_diffrn_reflns_limit_k_min -14
_diffrn_reflns_limit_l_max 14
_diffrn_reflns_limit_l_min -14
_diffrn_reflns_number 8609
_diffrn_reflns_point_group_measured_fraction_full 0.997
_diffrn_reflns_point_group_measured_fraction_max 0.988
_diffrn_reflns_theta_full 25.242
_diffrn_reflns_theta_max 27.431
_diffrn_reflns_theta_min 3.184
_diffrn_source 'rotating anode X-ray tube'
_exptl_absorpt_coefficient_mu 2.375
_exptl_absorpt_correction_T_max 0.932
_exptl_absorpt_correction_T_min 0.456
_exptl_absorpt_correction_type multi-scan
_exptl_absorpt_process_details 'Absorption was corrected by ABSCOR'
_exptl_crystal_colour orange
_exptl_crystal_density_diffrn 1.631
_exptl_crystal_description block
_exptl_crystal_F_000 436
_exptl_crystal_recrystallization_method 'Re-crystallisation from solvent: THF'
_exptl_crystal_size_max 0.070
_exptl_crystal_size_mid 0.050
_exptl_crystal_size_min 0.030
_refine_diff_density_max 0.359
_refine_diff_density_min -0.457
_refine_diff_density_rms 0.077
_refine_ls_extinction_method none
_refine_ls_goodness_of_fit_ref 0.963
_refine_ls_hydrogen_treatment constr
_refine_ls_matrix_type full
_refine_ls_number_parameters 244
_refine_ls_number_reflns 3953
_refine_ls_number_restraints 0
_refine_ls_restrained_S_all 0.963
_refine_ls_R_factor_all 0.1664
_refine_ls_R_factor_gt 0.0644
_refine_ls_shift/su_max 0.000
_refine_ls_shift/su_mean 0.000
_refine_ls_structure_factor_coef Fsqd
_refine_ls_weighting_details 'w=1/[\s^2^(Fo^2^)+(0.0627P)^2^] where P=(Fo^2^+2Fc^2^)/3'
_refine_ls_weighting_scheme calc
_refine_ls_wR_factor_gt 0.1234
_refine_ls_wR_factor_ref 0.1606
_reflns_Friedel_coverage 0.000
_reflns_number_gt 1664
_reflns_number_total 3953
_reflns_threshold_expression 'I > 2\s(I)'
_cod_data_source_file c8ce00003d2.cif
_cod_data_source_block shelx_CCDC2
_cod_depositor_comments 'Adding full bibliography for 7230315--7230335.cif.'
_cod_original_cell_volume 878.2(2)
_cod_database_code 7230317
_shelx_shelxl_version_number 2018/1
_shelx_space_group_comment
; 
The symmetry employed for this shelxl refinement is uniquely defined 
by the following loop, which should always be used as a source of 
symmetry information in preference to the above space-group names. 
They are only intended as comments. 
;
_shelx_estimated_absorpt_t_min 0.851
_shelx_estimated_absorpt_t_max 0.932

loop_
_space_group_symop_operation_xyz
'x, y, z'
'-x, -y, -z'

loop_
_atom_site_label
_atom_site_type_symbol
_atom_site_fract_x
_atom_site_fract_y
_atom_site_fract_z
_atom_site_U_iso_or_equiv
_atom_site_adp_type
_atom_site_occupancy
_atom_site_site_symmetry_order
_atom_site_calc_flag
_atom_site_refinement_flags_posn
_atom_site_refinement_flags_adp
Br1 Br 0.02659(9) 0.11731(8) -0.21639(5) 0.0826(3) Uani 1 1 d . .
O1 O 0.3298(5) 0.3252(4) 0.3683(3) 0.0739(11) Uani 1 1 d . .
H1 H 0.291081 0.385053 0.393985 0.111 Uiso 1 1 d R U
N1 N 0.2082(6) 0.5103(5) 0.3809(4) 0.0626(12) Uani 1 1 d . .
N2 N 0.2212(6) 0.7461(5) 0.6780(4) 0.0695(13) Uani 1 1 d . .
C1 C 0.2618(7) 0.2805(6) 0.2362(5) 0.0620(14) Uani 1 1 d . .
C2 C 0.2860(7) 0.1720(6) 0.1597(5) 0.0686(15) Uani 1 1 d . .
H2 H 0.347892 0.130658 0.198627 0.082 Uiso 1 1 calc R U
C3 C 0.2192(7) 0.1243(6) 0.0257(5) 0.0690(15) Uani 1 1 d . .
H3 H 0.234898 0.050563 -0.025805 0.083 Uiso 1 1 calc R U
C4 C 0.1283(7) 0.1872(6) -0.0314(5) 0.0619(14) Uani 1 1 d . .
C5 C 0.1061(7) 0.2957(6) 0.0428(5) 0.0658(15) Uani 1 1 d . .
H5 H 0.046269 0.337399 0.002669 0.079 Uiso 1 1 calc R U
C6 C 0.1724(7) 0.3460(6) 0.1795(5) 0.0575(13) Uani 1 1 d . .
C7 C 0.1479(7) 0.4612(6) 0.2566(5) 0.0646(15) Uani 1 1 d . .
H7 H 0.086465 0.500938 0.214909 0.077 Uiso 1 1 calc R U
C8 C 0.1806(7) 0.6181(6) 0.4600(5) 0.0600(14) Uani 1 1 d . .
C9 C 0.2421(7) 0.6506(6) 0.5910(5) 0.0666(15) Uani 1 1 d . .
H9 H 0.301904 0.602848 0.620578 0.080 Uiso 1 1 calc R U
C10 C 0.1401(8) 0.8173(7) 0.6362(5) 0.0751(17) Uani 1 1 d . .
H10 H 0.126284 0.885572 0.696494 0.090 Uiso 1 1 calc R U
C11 C 0.0764(9) 0.7937(7) 0.5079(6) 0.0859(19) Uani 1 1 d . .
H11 H 0.020193 0.845116 0.481649 0.103 Uiso 1 1 calc R U
C12 C 0.0964(8) 0.6935(7) 0.4186(6) 0.0771(17) Uani 1 1 d . .
H12 H 0.053963 0.676194 0.330877 0.093 Uiso 1 1 calc R U
O2 O 0.6221(5) 0.6089(4) 0.3236(3) 0.0739(11) Uani 1 1 d . .
H14 H 0.617779 0.542677 0.264960 0.111 Uiso 1 1 d R U
O3 O 0.6077(5) 0.8369(4) 0.4906(3) 0.0800(12) Uani 1 1 d . .
H15 H 0.648026 0.783716 0.507221 0.120 Uiso 1 1 d R U
O4 O 0.3142(5) 0.7901(4) -0.0774(3) 0.0790(12) Uani 1 1 d . .
H4 H 0.279131 0.765755 -0.156549 0.118 Uiso 1 1 d R U
O5 O 0.3275(5) 0.5813(5) -0.1302(3) 0.0783(11) Uani 1 1 d . .
C13 C 0.4794(7) 0.6478(6) 0.1404(5) 0.0601(14) Uani 1 1 d . .
H13 H 0.478938 0.568838 0.081719 0.072 Uiso 1 1 calc R U
C14 C 0.5479(7) 0.6818(6) 0.2709(5) 0.0562(13) Uani 1 1 d . .
C15 C 0.5418(7) 0.7962(6) 0.3591(5) 0.0627(14) Uani 1 1 d . .
C16 C 0.4686(8) 0.8749(6) 0.3128(5) 0.0709(16) Uani 1 1 d . .
H16 H 0.462211 0.950286 0.370679 0.085 Uiso 1 1 calc R U
C17 C 0.4050(8) 0.8418(6) 0.1809(5) 0.0704(16) Uani 1 1 d . .
H17 H 0.358008 0.896265 0.150798 0.084 Uiso 1 1 calc R U
C18 C 0.4105(7) 0.7287(6) 0.0934(5) 0.0565(13) Uani 1 1 d . .
C19 C 0.3459(7) 0.6912(7) -0.0498(5) 0.0645(15) Uani 1 1 d . .

loop_
_atom_site_aniso_label
_atom_site_aniso_U_11
_atom_site_aniso_U_22
_atom_site_aniso_U_33
_atom_site_aniso_U_23
_atom_site_aniso_U_13
_atom_site_aniso_U_12
Br1 0.1096(5) 0.0969(5) 0.0579(4) 0.0351(3) 0.0356(3) 0.0614(4)
O1 0.100(3) 0.090(3) 0.057(2) 0.039(2) 0.028(2) 0.064(2)
N1 0.079(3) 0.076(3) 0.050(2) 0.034(2) 0.026(2) 0.047(3)
N2 0.090(3) 0.083(3) 0.056(3) 0.033(3) 0.035(2) 0.053(3)
C1 0.072(3) 0.078(4) 0.054(3) 0.040(3) 0.027(3) 0.043(3)
C2 0.082(4) 0.076(4) 0.070(4) 0.039(3) 0.032(3) 0.052(3)
C3 0.084(4) 0.075(4) 0.070(4) 0.034(3) 0.040(3) 0.050(3)
C4 0.066(3) 0.064(4) 0.061(3) 0.027(3) 0.028(3) 0.032(3)
C5 0.078(4) 0.078(4) 0.061(3) 0.040(3) 0.028(3) 0.047(3)
C6 0.074(3) 0.067(4) 0.050(3) 0.031(3) 0.031(3) 0.042(3)
C7 0.075(4) 0.080(4) 0.057(3) 0.040(3) 0.027(3) 0.047(3)
C8 0.076(4) 0.067(4) 0.052(3) 0.034(3) 0.029(3) 0.040(3)
C9 0.081(4) 0.085(4) 0.055(3) 0.040(3) 0.029(3) 0.050(3)
C10 0.104(4) 0.087(4) 0.057(3) 0.030(3) 0.036(3) 0.065(4)
C11 0.119(5) 0.102(5) 0.070(4) 0.042(4) 0.035(4) 0.082(4)
C12 0.113(5) 0.087(4) 0.057(3) 0.038(3) 0.033(3) 0.066(4)
O2 0.105(3) 0.086(3) 0.055(2) 0.035(2) 0.030(2) 0.066(2)
O3 0.122(3) 0.088(3) 0.046(2) 0.0305(19) 0.028(2) 0.066(3)
O4 0.117(3) 0.098(3) 0.054(2) 0.040(2) 0.033(2) 0.076(3)
O5 0.113(3) 0.087(3) 0.051(2) 0.027(2) 0.031(2) 0.064(2)
C13 0.076(3) 0.063(3) 0.052(3) 0.021(3) 0.032(3) 0.042(3)
C14 0.073(3) 0.063(3) 0.051(3) 0.032(3) 0.029(3) 0.041(3)
C15 0.078(4) 0.067(4) 0.052(3) 0.029(3) 0.028(3) 0.038(3)
C16 0.116(4) 0.077(4) 0.047(3) 0.029(3) 0.039(3) 0.067(4)
C17 0.099(4) 0.079(4) 0.062(3) 0.037(3) 0.036(3) 0.063(4)
C18 0.070(3) 0.069(4) 0.051(3) 0.031(3) 0.029(3) 0.045(3)
C19 0.079(4) 0.083(4) 0.050(3) 0.028(3) 0.030(3) 0.054(3)

loop_
_atom_type_symbol
_atom_type_description
_atom_type_scat_dispersion_real
_atom_type_scat_dispersion_imag
_atom_type_scat_source
C C 0.0033 0.0016 'International Tables Vol C Tables 4.2.6.8 and 6.1.1.4'
H H 0.0000 0.0000 'International Tables Vol C Tables 4.2.6.8 and 6.1.1.4'
Br Br -0.2901 2.4595 'International Tables Vol C Tables 4.2.6.8 and 6.1.1.4'
N N 0.0061 0.0033 'International Tables Vol C Tables 4.2.6.8 and 6.1.1.4'
O O 0.0106 0.0060 'International Tables Vol C Tables 4.2.6.8 and 6.1.1.4'

loop_
_geom_angle_atom_site_label_1
_geom_angle_atom_site_label_2
_geom_angle_atom_site_label_3
_geom_angle
C7 N1 C8 123.8(5)
C9 N2 C10 118.1(5)
O1 C1 C2 118.9(5)
O1 C1 C6 120.5(5)
C2 C1 C6 120.6(5)
C1 C2 C3 120.4(5)
C2 C3 C4 119.4(5)
C5 C4 C3 120.8(5)
C5 C4 Br1 119.2(4)
C3 C4 Br1 119.9(4)
C4 C5 C6 120.9(5)
C1 C6 C5 117.9(5)
C1 C6 C7 121.9(5)
C5 C6 C7 120.2(5)
N1 C7 C6 121.7(5)
C9 C8 C12 117.2(5)
C9 C8 N1 116.4(5)
C12 C8 N1 126.4(5)
N2 C9 C8 123.8(5)
N2 C10 C11 122.4(5)
C10 C11 C12 119.1(6)
C11 C12 C8 119.4(5)
C14 C13 C18 121.4(5)
C13 C14 O2 124.2(5)
C13 C14 C15 119.7(5)
O2 C14 C15 116.1(4)
O3 C15 C16 117.6(5)
O3 C15 C14 123.2(5)
C16 C15 C14 119.3(5)
C17 C16 C15 120.2(5)
C18 C17 C16 120.7(5)
C17 C18 C13 118.7(5)
C17 C18 C19 122.2(5)
C13 C18 C19 119.1(5)
O5 C19 O4 124.5(5)
O5 C19 C18 123.1(6)
O4 C19 C18 112.4(5)

loop_
_geom_bond_atom_site_label_1
_geom_bond_atom_site_label_2
_geom_bond_distance
Br1 C4 1.902(5)
O1 C1 1.363(6)
N1 C7 1.275(6)
N1 C8 1.404(6)
N2 C9 1.325(6)
N2 C10 1.331(7)
C1 C2 1.379(7)
C1 C6 1.399(7)
C2 C3 1.379(7)
C3 C4 1.386(7)
C4 C5 1.356(7)
C5 C6 1.406(7)
C6 C7 1.437(7)
C8 C9 1.372(6)
C8 C12 1.387(7)
C10 C11 1.365(8)
C11 C12 1.368(8)
O2 C14 1.369(6)
O3 C15 1.362(6)
O4 C19 1.307(7)
O5 C19 1.216(6)
C13 C14 1.365(6)
C13 C18 1.388(7)
C14 C15 1.396(7)
C15 C16 1.384(7)
C16 C17 1.380(7)
C17 C18 1.379(7)
C18 C19 1.495(7)

loop_
_geom_hbond_atom_site_label_D
_geom_hbond_atom_site_label_H
_geom_hbond_atom_site_label_A
_geom_hbond_distance_DH
_geom_hbond_distance_HA
_geom_hbond_distance_DA
_geom_hbond_angle_DHA
_geom_hbond_site_symmetry_A
_geom_hbond_publ_flag
O1 H1 N1 0.85 1.78 2.576(6) 155.0 . yes
C10 H10 Br1 0.93 2.95 3.810(6) 155.1 1_566 yes
C12 H12 Br1 0.93 3.12 3.746(6) 126.7 2_565 yes
O2 H14 O5 0.82 2.03 2.826(5) 165.3 2_665 yes
O3 H15 O1 0.82 2.13 2.829(5) 143.3 2_666 yes
O3 H15 O2 0.82 2.31 2.744(5) 113.3 . yes
O4 H4 N2 0.82 1.79 2.602(6) 170.0 1_554 yes

loop_
_geom_torsion_atom_site_label_1
_geom_torsion_atom_site_label_2
_geom_torsion_atom_site_label_3
_geom_torsion_atom_site_label_4
_geom_torsion
O1 C1 C2 C3 -179.9(5)
C6 C1 C2 C3 -1.3(8)
C1 C2 C3 C4 0.4(9)
C2 C3 C4 C5 0.7(8)
C2 C3 C4 Br1 -177.5(4)
C3 C4 C5 C6 -0.9(8)
Br1 C4 C5 C6 177.3(4)
O1 C1 C6 C5 179.7(5)
C2 C1 C6 C5 1.1(8)
O1 C1 C6 C7 -0.2(8)
C2 C1 C6 C7 -178.8(5)
C4 C5 C6 C1 0.0(8)
C4 C5 C6 C7 179.9(5)
C8 N1 C7 C6 -177.1(5)
C1 C6 C7 N1 0.7(8)
C5 C6 C7 N1 -179.2(5)
C7 N1 C8 C9 175.1(5)
C7 N1 C8 C12 -4.4(9)
C10 N2 C9 C8 -1.8(9)
C12 C8 C9 N2 1.8(9)
N1 C8 C9 N2 -177.7(5)
C9 N2 C10 C11 0.9(9)
N2 C10 C11 C12 -0.1(10)
C10 C11 C12 C8 0.1(10)
C9 C8 C12 C11 -0.9(9)
N1 C8 C12 C11 178.6(5)
C18 C13 C14 O2 -178.2(5)
C18 C13 C14 C15 2.8(8)
C13 C14 C15 O3 -179.8(5)
O2 C14 C15 O3 1.2(8)
C13 C14 C15 C16 -0.9(8)
O2 C14 C15 C16 180.0(5)
O3 C15 C16 C17 177.9(5)
C14 C15 C16 C17 -1.0(9)
C15 C16 C17 C18 1.1(9)
C16 C17 C18 C13 0.7(9)
C16 C17 C18 C19 -178.9(5)
C14 C13 C18 C17 -2.6(8)
C14 C13 C18 C19 177.0(5)
C17 C18 C19 O5 -170.3(5)
C13 C18 C19 O5 10.1(8)
C17 C18 C19 O4 10.4(8)
C13 C18 C19 O4 -169.2(5)
